data_7017834
loop_
_publ_author_name
'Halcovitch, Nathan R.'
'Fryzuk, Michael D.'

_publ_section_title
;
 Synthesis and characterization of organo-scandium and yttrium complexes
 stabilized by phosphinoamide ligands.
;
_journal_issue 5
_journal_name_full 'Dalton transactions (Cambridge, England : 2003)'
_journal_page_first 1524
_journal_page_last 1528
_journal_paper_doi 10.1039/c1dt11501d
_journal_volume 41
_journal_year 2012
_chemical_formula_moiety 'C46 H77 N3 O P3 Y'
_chemical_formula_sum 'C46 H77 N3 O P3 Y'
_chemical_formula_weight 869.93
_chemical_name_systematic
;
?
;
_space_group_IT_number 14
_symmetry_cell_setting monoclinic
_symmetry_space_group_name_Hall '-P 2yn'
_symmetry_space_group_name_H-M 'P 1 21/n 1'
_atom_sites_solution_hydrogens geom
_atom_sites_solution_primary direct
_atom_sites_solution_secondary difmap
_audit_creation_method SHELXL-97
_cell_angle_alpha 90.00
_cell_angle_beta 104.7330(10)
_cell_angle_gamma 90.00
_cell_formula_units_Z 4
_cell_length_a 17.0260(9)
_cell_length_b 13.4302(6)
_cell_length_c 23.0701(13)
_cell_measurement_reflns_used 9355
_cell_measurement_temperature 100(2)
_cell_measurement_theta_max 25.058
_cell_measurement_theta_min 2.453
_cell_volume 5101.8(5)
_computing_cell_refinement 'Bruker SAINT'
_computing_data_collection 'Bruker APEX II'
_computing_data_reduction 'Bruker SAINT'
_computing_molecular_graphics 'Bruker SHELXTL'
_computing_publication_material 'Bruker SHELXTL'
_computing_structure_refinement 'SHELXL-97 (Sheldrick, 2008)'
_computing_structure_solution 'SHELXS-97 (Sheldrick, 2008)'
_diffrn_ambient_temperature 100(2)
_diffrn_measured_fraction_theta_full 0.998
_diffrn_measured_fraction_theta_max 0.998
_diffrn_measurement_device_type 'Bruker APEX'
_diffrn_measurement_method 'area detector'
_diffrn_radiation_monochromator graphite
_diffrn_radiation_source 'fine-focus sealed tube'
_diffrn_radiation_type MoK\a
_diffrn_radiation_wavelength 0.71073
_diffrn_reflns_av_R_equivalents 0.0368
_diffrn_reflns_av_sigmaI/netI 0.0343
_diffrn_reflns_limit_h_max 20
_diffrn_reflns_limit_h_min -20
_diffrn_reflns_limit_k_max 15
_diffrn_reflns_limit_k_min -15
_diffrn_reflns_limit_l_max 27
_diffrn_reflns_limit_l_min -27
_diffrn_reflns_number 35458
_diffrn_reflns_theta_full 25.06
_diffrn_reflns_theta_max 25.06
_diffrn_reflns_theta_min 1.34
_exptl_absorpt_coefficient_mu 1.270
_exptl_absorpt_correction_T_max 0.837
_exptl_absorpt_correction_T_min 0.745
_exptl_absorpt_correction_type multi-scan
_exptl_absorpt_process_details 'SADABS 2008/1'
_exptl_crystal_colour colourless
_exptl_crystal_density_diffrn 1.133
_exptl_crystal_density_method 'not measured'
_exptl_crystal_description irregular
_exptl_crystal_F_000 1864
_exptl_crystal_size_max 0.28
_exptl_crystal_size_mid 0.20
_exptl_crystal_size_min 0.14
_platon_squeeze_details
;
Squeeze removed 130 electrons from the unit cell,
this agrees well with three pentane or ether molecules
which would account for 126 electrons.
;
_refine_diff_density_max 0.556
_refine_diff_density_min -0.302
_refine_diff_density_rms 0.069
_refine_ls_extinction_method none
_refine_ls_goodness_of_fit_ref 1.075
_refine_ls_hydrogen_treatment constr
_refine_ls_matrix_type full
_refine_ls_number_parameters 529
_refine_ls_number_reflns 9023
_refine_ls_number_restraints 0
_refine_ls_restrained_S_all 1.075
_refine_ls_R_factor_all 0.0463
_refine_ls_R_factor_gt 0.0327
_refine_ls_shift/su_max 0.042
_refine_ls_shift/su_mean 0.000
_refine_ls_structure_factor_coef Fsqd
_refine_ls_weighting_details 'calc w=1/[\s^2^(Fo^2^)+(0.0509P)^2^+1.0221P] where P=(Fo^2^+2Fc^2^)/3'
_refine_ls_weighting_scheme calc
_refine_ls_wR_factor_gt 0.0859
_refine_ls_wR_factor_ref 0.0908
_reflns_number_gt 7153
_reflns_number_total 9023
_reflns_threshold_expression >2\s(I)
_cod_data_source_file c1dt11501d.txt
_cod_data_source_block mo_mf848_0m
_cod_depositor_comments
;
The following automatic conversions were performed:

'_symmetry_cell_setting' value 'Monoclinic' changed to 'monoclinic'
according to /home/saulius/struct/CIF-dictionaries/cif_core.dic
dictionary named 'cif_core.dic' version 2.4.1 from 2010-06-29.

Automatic conversion script
Id: cif_fix_values 1715 2011-07-08 13:25:40Z adriana 
;
_cod_original_sg_symbol_H-M 'P 21/n'
_cod_database_code 7017834

loop_
_symmetry_equiv_pos_as_xyz
'x, y, z'
'-x+1/2, y+1/2, -z+1/2'
'-x, -y, -z'
'x-1/2, -y-1/2, z-1/2'

loop_
_atom_site_label
_atom_site_type_symbol
_atom_site_fract_x
_atom_site_fract_y
_atom_site_fract_z
_atom_site_U_iso_or_equiv
_atom_site_adp_type
_atom_site_occupancy
_atom_site_symmetry_multiplicity
_atom_site_calc_flag
_atom_site_refinement_flags
_atom_site_disorder_assembly
_atom_site_disorder_group
C1 C 0.92633(14) 0.49706(17) 0.65751(10) 0.0165(5) Uani 1 1 d . . .
C2 C 0.93429(15) 0.59945(17) 0.66882(11) 0.0225(6) Uani 1 1 d . . .
H2 H 0.9718 0.6222 0.7042 0.027 Uiso 1 1 calc R . .
C3 C 0.88840(15) 0.66875(18) 0.62941(12) 0.0262(6) Uani 1 1 d . . .
C4 C 0.83280(15) 0.63556(18) 0.57827(11) 0.0242(6) Uani 1 1 d . . .
H4 H 0.8003 0.6824 0.5519 0.029 Uiso 1 1 calc R . .
C5 C 0.82398(15) 0.53469(19) 0.56505(11) 0.0219(5) Uani 1 1 d . . .
C6 C 0.87120(15) 0.46692(17) 0.60470(10) 0.0194(5) Uani 1 1 d . . .
H6 H 0.8657 0.3979 0.5955 0.023 Uiso 1 1 calc R . .
C7 C 0.9006(2) 0.7787(2) 0.64292(17) 0.0545(10) Uani 1 1 d . . .
H7A H 0.9377 0.8062 0.6208 0.082 Uiso 1 1 calc R . .
H7B H 0.9238 0.7881 0.6860 0.082 Uiso 1 1 calc R . .
H7C H 0.8482 0.8131 0.6307 0.082 Uiso 1 1 calc R . .
C8 C 0.76312(17) 0.4984(2) 0.50959(12) 0.0344(7) Uani 1 1 d . . .
H8A H 0.7760 0.4297 0.5011 0.052 Uiso 1 1 calc R . .
H8B H 0.7654 0.5410 0.4755 0.052 Uiso 1 1 calc R . .
H8C H 0.7085 0.5010 0.5161 0.052 Uiso 1 1 calc R . .
C9 C 1.11427(15) 0.52744(17) 0.76501(11) 0.0199(5) Uani 1 1 d . . .
H9 H 1.0939 0.5957 0.7706 0.024 Uiso 1 1 calc R . .
C10 C 1.18849(16) 0.50577(19) 0.81688(12) 0.0286(6) Uani 1 1 d . . .
H10A H 1.2085 0.4385 0.8124 0.043 Uiso 1 1 calc R . .
H10B H 1.1732 0.5105 0.8550 0.043 Uiso 1 1 calc R . .
H10C H 1.2313 0.5544 0.8164 0.043 Uiso 1 1 calc R . .
C11 C 1.13842(15) 0.52508(18) 0.70585(11) 0.0229(6) Uani 1 1 d . . .
H11A H 1.1828 0.5724 0.7075 0.034 Uiso 1 1 calc R . .
H11B H 1.0916 0.5435 0.6731 0.034 Uiso 1 1 calc R . .
H11C H 1.1564 0.4579 0.6989 0.034 Uiso 1 1 calc R . .
C12 C 0.97441(16) 0.49883(19) 0.81326(11) 0.0258(6) Uani 1 1 d . . .
H12 H 0.9691 0.5710 0.8022 0.031 Uiso 1 1 calc R . .
C13 C 1.0188(2) 0.4916(3) 0.87901(15) 0.0697(12) Uani 1 1 d . . .
H13A H 0.9857 0.5220 0.9033 0.105 Uiso 1 1 calc R . .
H13B H 1.0708 0.5267 0.8860 0.105 Uiso 1 1 calc R . .
H13C H 1.0286 0.4214 0.8902 0.105 Uiso 1 1 calc R . .
C14 C 0.88978(19) 0.4556(3) 0.80200(15) 0.0535(10) Uani 1 1 d . . .
H14A H 0.8934 0.3831 0.8073 0.080 Uiso 1 1 calc R . .
H14B H 0.8591 0.4712 0.7610 0.080 Uiso 1 1 calc R . .
H14C H 0.8621 0.4843 0.8304 0.080 Uiso 1 1 calc R . .
C15 C 1.18968(14) 0.25653(15) 0.66858(10) 0.0152(5) Uani 1 1 d . . .
C16 C 1.23192(14) 0.26985(16) 0.72901(10) 0.0169(5) Uani 1 1 d . . .
H16 H 1.2024 0.2681 0.7589 0.020 Uiso 1 1 calc R . .
C17 C 1.31543(15) 0.28549(17) 0.74645(11) 0.0190(5) Uani 1 1 d . . .
C18 C 1.35838(15) 0.28904(17) 0.70242(11) 0.0217(5) Uani 1 1 d . . .
H18 H 1.4153 0.3002 0.7137 0.026 Uiso 1 1 calc R . .
C19 C 1.31910(15) 0.27648(17) 0.64251(11) 0.0198(5) Uani 1 1 d . . .
C20 C 1.23558(14) 0.26062(16) 0.62598(11) 0.0176(5) Uani 1 1 d . . .
H20 H 1.2089 0.2523 0.5848 0.021 Uiso 1 1 calc R . .
C21 C 1.35907(16) 0.2979(2) 0.81151(11) 0.0277(6) Uani 1 1 d . . .
H21A H 1.3198 0.2942 0.8360 0.042 Uiso 1 1 calc R . .
H21B H 1.3864 0.3627 0.8174 0.042 Uiso 1 1 calc R . .
H21C H 1.3994 0.2448 0.8235 0.042 Uiso 1 1 calc R . .
C22 C 1.36674(17) 0.2789(2) 0.59530(13) 0.0317(6) Uani 1 1 d . . .
H22A H 1.4214 0.2523 0.6122 0.047 Uiso 1 1 calc R . .
H22B H 1.3707 0.3478 0.5822 0.047 Uiso 1 1 calc R . .
H22C H 1.3389 0.2383 0.5609 0.047 Uiso 1 1 calc R . .
C23 C 1.04480(15) 0.10232(17) 0.55749(10) 0.0198(5) Uani 1 1 d . . .
H23 H 0.9962 0.0952 0.5227 0.024 Uiso 1 1 calc R . .
C24 C 1.03546(18) 0.02395(18) 0.60339(11) 0.0288(6) Uani 1 1 d . . .
H24A H 1.0332 -0.0425 0.5854 0.043 Uiso 1 1 calc R . .
H24B H 0.9852 0.0364 0.6156 0.043 Uiso 1 1 calc R . .
H24C H 1.0819 0.0277 0.6386 0.043 Uiso 1 1 calc R . .
C25 C 1.11874(17) 0.08044(19) 0.53351(13) 0.0310(6) Uani 1 1 d . . .
H25A H 1.1678 0.0806 0.5668 0.046 Uiso 1 1 calc R . .
H25B H 1.1235 0.1317 0.5043 0.046 Uiso 1 1 calc R . .
H25C H 1.1124 0.0150 0.5140 0.046 Uiso 1 1 calc R . .
C26 C 1.05247(15) 0.31292(17) 0.53012(10) 0.0193(5) Uani 1 1 d . . .
H26 H 1.1003 0.2897 0.5161 0.023 Uiso 1 1 calc R . .
C27 C 1.06920(15) 0.41816(17) 0.55517(11) 0.0219(5) Uani 1 1 d . . .
H27A H 1.0741 0.4636 0.5230 0.033 Uiso 1 1 calc R . .
H27B H 1.1199 0.4187 0.5869 0.033 Uiso 1 1 calc R . .
H27C H 1.0244 0.4398 0.5717 0.033 Uiso 1 1 calc R . .
C28 C 0.97671(16) 0.31033(19) 0.47697(11) 0.0264(6) Uani 1 1 d . . .
H28A H 0.9297 0.3348 0.4900 0.040 Uiso 1 1 calc R . .
H28B H 0.9666 0.2418 0.4624 0.040 Uiso 1 1 calc R . .
H28C H 0.9856 0.3527 0.4446 0.040 Uiso 1 1 calc R . .
C29 C 0.82945(14) 0.11665(17) 0.61727(10) 0.0187(5) Uani 1 1 d . . .
C30 C 0.81975(15) 0.16271(18) 0.56120(11) 0.0235(6) Uani 1 1 d . . .
H30 H 0.8484 0.2226 0.5587 0.028 Uiso 1 1 calc R . .
C31 C 0.76965(16) 0.12334(19) 0.50955(11) 0.0271(6) Uani 1 1 d . . .
C32 C 0.72804(15) 0.03558(19) 0.51273(11) 0.0254(6) Uani 1 1 d . . .
H32 H 0.6933 0.0085 0.4774 0.030 Uiso 1 1 calc R . .
C33 C 0.73665(14) -0.01323(17) 0.56718(11) 0.0214(5) Uani 1 1 d . . .
C34 C 0.78732(14) 0.02779(17) 0.61887(11) 0.0186(5) Uani 1 1 d . . .
H34 H 0.7933 -0.0055 0.6561 0.022 Uiso 1 1 calc R . .
C35 C 0.7620(2) 0.1747(2) 0.44993(12) 0.0433(8) Uani 1 1 d . . .
H35A H 0.7770 0.2450 0.4568 0.065 Uiso 1 1 calc R . .
H35B H 0.7058 0.1698 0.4257 0.065 Uiso 1 1 calc R . .
H35C H 0.7983 0.1426 0.4287 0.065 Uiso 1 1 calc R . .
C36 C 0.69247(17) -0.11047(19) 0.56914(13) 0.0312(6) Uani 1 1 d . . .
H36A H 0.6338 -0.0993 0.5557 0.047 Uiso 1 1 calc R . .
H36B H 0.7062 -0.1361 0.6103 0.047 Uiso 1 1 calc R . .
H36C H 0.7088 -0.1590 0.5427 0.047 Uiso 1 1 calc R . .
C37 C 0.84415(17) 0.0649(2) 0.77300(12) 0.0313(7) Uani 1 1 d . A .
H37 H 0.7913 0.0332 0.7524 0.038 Uiso 1 1 calc R . .
C38 C 0.91294(18) -0.0070(2) 0.77186(13) 0.0390(8) Uani 1 1 d . . .
H38A H 0.9649 0.0231 0.7926 0.058 Uiso 1 1 calc R . .
H38B H 0.9130 -0.0213 0.7302 0.058 Uiso 1 1 calc R . .
H38C H 0.9051 -0.0691 0.7921 0.058 Uiso 1 1 calc R . .
C39 C 0.8431(3) 0.0902(3) 0.83758(14) 0.0724(13) Uani 1 1 d . . .
H39A H 0.8414 0.0286 0.8600 0.109 Uiso 1 1 calc R . .
H39B H 0.7949 0.1305 0.8373 0.109 Uiso 1 1 calc R . .
H39C H 0.8921 0.1279 0.8567 0.109 Uiso 1 1 calc R . .
C43 C 1.07718(17) 0.18426(19) 0.84070(10) 0.0263(6) Uani 1 1 d . . .
H43A H 1.0217 0.1924 0.8462 0.032 Uiso 1 1 calc R . .
H43B H 1.1082 0.2463 0.8535 0.032 Uiso 1 1 calc R . .
C44 C 1.11937(17) 0.0961(2) 0.87639(12) 0.0332(7) Uani 1 1 d . . .
H44A H 1.1486 0.1159 0.9176 0.040 Uiso 1 1 calc R . .
H44B H 1.0803 0.0424 0.8785 0.040 Uiso 1 1 calc R . .
C45 C 1.17763(17) 0.0643(2) 0.84042(12) 0.0323(7) Uani 1 1 d . . .
H45A H 1.1948 -0.0057 0.8489 0.039 Uiso 1 1 calc R . .
H45B H 1.2263 0.1076 0.8487 0.039 Uiso 1 1 calc R . .
C46 C 1.12679(15) 0.07678(18) 0.77593(11) 0.0230(6) Uani 1 1 d . . .
H46A H 1.1619 0.0905 0.7486 0.028 Uiso 1 1 calc R . .
H46B H 1.0944 0.0162 0.7620 0.028 Uiso 1 1 calc R . .
N1 N 0.97071(11) 0.42308(14) 0.69502(8) 0.0153(4) Uani 1 1 d . . .
N2 N 1.10569(12) 0.24290(13) 0.65526(8) 0.0146(4) Uani 1 1 d . . .
N3 N 0.88091(12) 0.16209(14) 0.66835(8) 0.0178(4) Uani 1 1 d . A .
O1 O 1.07404(10) 0.16155(11) 0.77842(7) 0.0184(4) Uani 1 1 d . . .
P1 P 1.03155(4) 0.43639(4) 0.76428(3) 0.01663(14) Uani 1 1 d . . .
P2 P 1.03758(4) 0.22775(4) 0.58937(3) 0.01481(14) Uani 1 1 d . . .
P3 P 0.85619(4) 0.18262(5) 0.73326(3) 0.01917(15) Uani 1 1 d . . .
Y1 Y 0.995771(13) 0.256684(15) 0.696843(9) 0.01273(7) Uani 1 1 d . A .
C42A C 0.7097(4) 0.2373(4) 0.7597(3) 0.0405(17) Uani 0.545(6) 1 d P A 1
H42A H 0.7420 0.2872 0.7864 0.061 Uiso 0.545(6) 1 calc PR A 1
H42B H 0.7075 0.1759 0.7823 0.061 Uiso 0.545(6) 1 calc PR A 1
H42C H 0.6545 0.2626 0.7435 0.061 Uiso 0.545(6) 1 calc PR A 1
C41A C 0.7393(8) 0.3051(7) 0.6662(6) 0.0237(17) Uani 0.545(6) 1 d P A 1
H41A H 0.6821 0.3252 0.6543 0.036 Uiso 0.545(6) 1 calc PR A 1
H41B H 0.7573 0.2871 0.6305 0.036 Uiso 0.545(6) 1 calc PR A 1
H41C H 0.7723 0.3604 0.6869 0.036 Uiso 0.545(6) 1 calc PR A 1
C40A C 0.7488(5) 0.2154(5) 0.7081(3) 0.0200(16) Uani 0.545(6) 1 d P A 1
H40A H 0.7194 0.1579 0.6848 0.024 Uiso 0.545(6) 1 calc PR A 1
C42B C 0.6791(3) 0.1900(4) 0.7033(3) 0.0267(17) Uani 0.455(6) 1 d P A 2
H42D H 0.6305 0.2317 0.6978 0.040 Uiso 0.455(6) 1 calc PR A 2
H42E H 0.6803 0.1415 0.7353 0.040 Uiso 0.455(6) 1 calc PR A 2
H42F H 0.6779 0.1547 0.6659 0.040 Uiso 0.455(6) 1 calc PR A 2
C41B C 0.7532(9) 0.3358(9) 0.6733(8) 0.0237(17) Uani 0.455(6) 1 d P A 2
H41D H 0.7518 0.3045 0.6347 0.036 Uiso 0.455(6) 1 calc PR A 2
H41E H 0.8022 0.3768 0.6859 0.036 Uiso 0.455(6) 1 calc PR A 2
H41F H 0.7050 0.3777 0.6693 0.036 Uiso 0.455(6) 1 calc PR A 2
C40B C 0.7543(5) 0.2550(6) 0.7203(4) 0.0189(18) Uani 0.455(6) 1 d P A 2
H40B H 0.7539 0.2893 0.7587 0.023 Uiso 0.455(6) 1 calc PR A 2

loop_
_atom_site_aniso_label
_atom_site_aniso_U_11
_atom_site_aniso_U_22
_atom_site_aniso_U_33
_atom_site_aniso_U_23
_atom_site_aniso_U_13
_atom_site_aniso_U_12
C1 0.0156(12) 0.0190(12) 0.0162(12) 0.0017(9) 0.0065(10) 0.0033(10)
C2 0.0182(13) 0.0205(13) 0.0262(14) -0.0038(11) 0.0010(11) 0.0021(10)
C3 0.0201(14) 0.0193(13) 0.0387(16) 0.0017(11) 0.0064(12) 0.0047(11)
C4 0.0207(14) 0.0241(14) 0.0280(15) 0.0098(11) 0.0066(11) 0.0089(11)
C5 0.0184(13) 0.0310(14) 0.0160(13) 0.0018(10) 0.0041(10) 0.0049(11)
C6 0.0228(13) 0.0170(12) 0.0189(13) -0.0024(10) 0.0061(11) 0.0005(10)
C7 0.041(2) 0.0183(15) 0.087(3) -0.0004(16) -0.0163(18) 0.0062(13)
C8 0.0355(17) 0.0407(17) 0.0205(14) -0.0013(12) -0.0050(13) 0.0076(13)
C9 0.0219(13) 0.0129(12) 0.0224(13) -0.0045(10) 0.0010(11) -0.0019(10)
C10 0.0258(15) 0.0274(14) 0.0274(15) -0.0023(11) -0.0029(12) -0.0067(12)
C11 0.0221(14) 0.0178(13) 0.0279(14) -0.0001(10) 0.0047(11) -0.0040(10)
C12 0.0303(15) 0.0287(14) 0.0195(13) -0.0100(11) 0.0084(12) -0.0007(12)
C13 0.056(2) 0.122(4) 0.0303(19) -0.015(2) 0.0100(17) 0.012(2)
C14 0.0328(18) 0.087(3) 0.047(2) -0.0352(19) 0.0233(16) -0.0058(17)
C15 0.0185(12) 0.0076(11) 0.0188(12) 0.0015(9) 0.0030(10) 0.0028(9)
C16 0.0220(13) 0.0132(12) 0.0154(12) -0.0008(9) 0.0049(10) 0.0015(9)
C17 0.0224(13) 0.0124(11) 0.0201(13) -0.0021(10) 0.0016(11) 0.0015(10)
C18 0.0167(13) 0.0152(12) 0.0313(15) -0.0013(10) 0.0026(11) -0.0002(10)
C19 0.0230(13) 0.0140(12) 0.0240(13) 0.0010(10) 0.0088(11) 0.0017(10)
C20 0.0217(13) 0.0153(12) 0.0165(12) 0.0015(9) 0.0062(10) 0.0030(10)
C21 0.0251(15) 0.0275(14) 0.0252(14) -0.0053(11) -0.0032(12) 0.0012(11)
C22 0.0264(15) 0.0379(16) 0.0342(16) 0.0021(13) 0.0143(13) -0.0001(12)
C23 0.0251(14) 0.0192(13) 0.0130(12) -0.0034(10) 0.0008(10) 0.0010(10)
C24 0.0483(18) 0.0160(13) 0.0192(14) -0.0011(10) 0.0034(12) 0.0039(12)
C25 0.0323(16) 0.0246(14) 0.0364(16) -0.0154(12) 0.0094(13) -0.0009(12)
C26 0.0250(14) 0.0206(13) 0.0126(12) 0.0035(9) 0.0052(10) 0.0044(10)
C27 0.0260(14) 0.0208(13) 0.0198(13) 0.0066(10) 0.0074(11) 0.0002(11)
C28 0.0333(16) 0.0245(14) 0.0176(13) 0.0033(10) -0.0004(12) 0.0031(11)
C29 0.0167(12) 0.0209(12) 0.0176(12) -0.0044(10) 0.0030(10) -0.0017(10)
C30 0.0255(14) 0.0256(14) 0.0175(13) -0.0012(10) 0.0022(11) -0.0079(11)
C31 0.0298(15) 0.0327(15) 0.0170(13) -0.0017(11) 0.0027(11) -0.0026(12)
C32 0.0203(14) 0.0317(15) 0.0206(14) -0.0117(11) -0.0015(11) -0.0026(11)
C33 0.0162(13) 0.0196(13) 0.0284(14) -0.0080(10) 0.0054(11) -0.0011(10)
C34 0.0182(13) 0.0200(13) 0.0175(12) -0.0006(10) 0.0046(10) 0.0001(10)
C35 0.055(2) 0.0502(19) 0.0159(15) 0.0021(13) -0.0076(14) -0.0136(16)
C36 0.0299(15) 0.0247(14) 0.0362(16) -0.0106(12) 0.0032(13) -0.0088(12)
C37 0.0362(16) 0.0371(16) 0.0206(14) 0.0019(12) 0.0071(12) -0.0196(13)
C38 0.0372(17) 0.0327(16) 0.0377(17) 0.0204(13) -0.0074(14) -0.0162(13)
C39 0.135(4) 0.061(2) 0.0299(19) -0.0031(16) 0.036(2) -0.051(2)
C43 0.0332(16) 0.0316(15) 0.0117(13) 0.0026(11) 0.0012(11) 0.0035(12)
C44 0.0358(16) 0.0405(17) 0.0204(14) 0.0071(12) 0.0018(12) 0.0019(13)
C45 0.0298(15) 0.0410(17) 0.0254(15) 0.0125(12) 0.0060(12) 0.0102(13)
C46 0.0258(14) 0.0197(13) 0.0243(14) 0.0036(10) 0.0075(11) 0.0069(11)
N1 0.0166(10) 0.0151(10) 0.0136(10) -0.0015(8) 0.0025(8) -0.0007(8)
N2 0.0183(10) 0.0132(10) 0.0116(10) -0.0003(7) 0.0024(8) 0.0007(8)
N3 0.0209(11) 0.0209(10) 0.0110(10) 0.0004(8) 0.0027(8) -0.0060(8)
O1 0.0222(9) 0.0201(8) 0.0121(8) 0.0016(7) 0.0028(7) 0.0027(7)
P1 0.0186(3) 0.0159(3) 0.0142(3) -0.0028(2) 0.0020(3) -0.0004(2)
P2 0.0173(3) 0.0155(3) 0.0108(3) 0.0004(2) 0.0020(2) 0.0009(2)
P3 0.0180(3) 0.0245(4) 0.0153(3) 0.0010(3) 0.0049(3) -0.0045(3)
Y1 0.01445(12) 0.01284(12) 0.01031(11) -0.00003(8) 0.00206(8) -0.00119(9)
C42A 0.038(3) 0.048(4) 0.044(4) 0.002(3) 0.026(3) 0.010(3)
C41A 0.021(4) 0.019(6) 0.030(3) -0.002(4) 0.006(3) 0.000(3)
C40A 0.026(3) 0.015(4) 0.023(3) -0.007(3) 0.014(3) 0.003(3)
C42B 0.018(3) 0.029(3) 0.036(4) -0.005(3) 0.011(3) -0.002(3)
C41B 0.021(4) 0.019(6) 0.030(3) -0.002(4) 0.006(3) 0.000(3)
C40B 0.018(3) 0.010(5) 0.032(5) -0.009(3) 0.012(3) 0.002(3)

loop_
_atom_type_symbol
_atom_type_description
_atom_type_scat_dispersion_real
_atom_type_scat_dispersion_imag
_atom_type_scat_source
C C 0.0033 0.0016 'International Tables Vol C Tables 4.2.6.8 and 6.1.1.4'
H H 0.0000 0.0000 'International Tables Vol C Tables 4.2.6.8 and 6.1.1.4'
N N 0.0061 0.0033 'International Tables Vol C Tables 4.2.6.8 and 6.1.1.4'
O O 0.0106 0.0060 'International Tables Vol C Tables 4.2.6.8 and 6.1.1.4'
P P 0.1023 0.0942 'International Tables Vol C Tables 4.2.6.8 and 6.1.1.4'
Y Y -2.7962 3.5667 'International Tables Vol C Tables 4.2.6.8 and 6.1.1.4'

loop_
_geom_angle_atom_site_label_1
_geom_angle_atom_site_label_2
_geom_angle_atom_site_label_3
_geom_angle
C6 C1 C2 117.3(2)
C6 C1 N1 118.0(2)
C2 C1 N1 124.6(2)
C3 C2 C1 121.5(2)
C3 C2 H2 119.2
C1 C2 H2 119.2
C4 C3 C2 119.3(2)
C4 C3 C7 121.2(2)
C2 C3 C7 119.5(2)
C3 C4 C5 120.9(2)
C3 C4 H4 119.6
C5 C4 H4 119.6
C4 C5 C6 118.8(2)
C4 C5 C8 120.9(2)
C6 C5 C8 120.2(2)
C5 C6 C1 122.1(2)
C5 C6 H6 118.9
C1 C6 H6 118.9
C3 C7 H7A 109.5
C3 C7 H7B 109.5
H7A C7 H7B 109.5
C3 C7 H7C 109.5
H7A C7 H7C 109.5
H7B C7 H7C 109.5
C5 C8 H8A 109.5
C5 C8 H8B 109.5
H8A C8 H8B 109.5
C5 C8 H8C 109.5
H8A C8 H8C 109.5
H8B C8 H8C 109.5
C11 C9 C10 109.8(2)
C11 C9 P1 110.75(16)
C10 C9 P1 110.75(17)
C11 C9 H9 108.5
C10 C9 H9 108.5
P1 C9 H9 108.5
C9 C10 H10A 109.5
C9 C10 H10B 109.5
H10A C10 H10B 109.5
C9 C10 H10C 109.5
H10A C10 H10C 109.5
H10B C10 H10C 109.5
C9 C11 H11A 109.5
C9 C11 H11B 109.5
H11A C11 H11B 109.5
C9 C11 H11C 109.5
H11A C11 H11C 109.5
H11B C11 H11C 109.5
C14 C12 C13 111.0(3)
C14 C12 P1 110.09(18)
C13 C12 P1 111.9(2)
C14 C12 H12 107.9
C13 C12 H12 107.9
P1 C12 H12 107.9
C12 C13 H13A 109.5
C12 C13 H13B 109.5
H13A C13 H13B 109.5
C12 C13 H13C 109.5
H13A C13 H13C 109.5
H13B C13 H13C 109.5
C12 C14 H14A 109.5
C12 C14 H14B 109.5
H14A C14 H14B 109.5
C12 C14 H14C 109.5
H14A C14 H14C 109.5
H14B C14 H14C 109.5
N2 C15 C20 124.9(2)
N2 C15 C16 118.1(2)
C20 C15 C16 116.9(2)
C17 C16 C15 122.2(2)
C17 C16 H16 118.9
C15 C16 H16 118.9
C16 C17 C18 118.7(2)
C16 C17 C21 120.9(2)
C18 C17 C21 120.3(2)
C19 C18 C17 120.9(2)
C19 C18 H18 119.6
C17 C18 H18 119.6
C18 C19 C20 119.5(2)
C18 C19 C22 120.3(2)
C20 C19 C22 120.2(2)
C19 C20 C15 121.7(2)
C19 C20 H20 119.1
C15 C20 H20 119.1
C17 C21 H21A 109.5
C17 C21 H21B 109.5
H21A C21 H21B 109.5
C17 C21 H21C 109.5
H21A C21 H21C 109.5
H21B C21 H21C 109.5
C19 C22 H22A 109.5
C19 C22 H22B 109.5
H22A C22 H22B 109.5
C19 C22 H22C 109.5
H22A C22 H22C 109.5
H22B C22 H22C 109.5
C25 C23 C24 111.0(2)
C25 C23 P2 117.54(17)
C24 C23 P2 108.76(16)
C25 C23 H23 106.3
C24 C23 H23 106.3
P2 C23 H23 106.3
C23 C24 H24A 109.5
C23 C24 H24B 109.5
H24A C24 H24B 109.5
C23 C24 H24C 109.5
H24A C24 H24C 109.5
H24B C24 H24C 109.5
C23 C25 H25A 109.5
C23 C25 H25B 109.5
H25A C25 H25B 109.5
C23 C25 H25C 109.5
H25A C25 H25C 109.5
H25B C25 H25C 109.5
C27 C26 C28 111.15(19)
C27 C26 P2 109.91(16)
C28 C26 P2 109.31(17)
C27 C26 H26 108.8
C28 C26 H26 108.8
P2 C26 H26 108.8
C26 C27 H27A 109.5
C26 C27 H27B 109.5
H27A C27 H27B 109.5
C26 C27 H27C 109.5
H27A C27 H27C 109.5
H27B C27 H27C 109.5
C26 C28 H28A 109.5
C26 C28 H28B 109.5
H28A C28 H28B 109.5
C26 C28 H28C 109.5
H28A C28 H28C 109.5
H28B C28 H28C 109.5
C34 C29 C30 117.3(2)
C34 C29 N3 124.0(2)
C30 C29 N3 118.7(2)
C31 C30 C29 121.8(2)
C31 C30 H30 119.1
C29 C30 H30 119.1
C30 C31 C32 119.4(2)
C30 C31 C35 120.0(2)
C32 C31 C35 120.5(2)
C31 C32 C33 120.7(2)
C31 C32 H32 119.7
C33 C32 H32 119.7
C32 C33 C34 119.1(2)
C32 C33 C36 119.6(2)
C34 C33 C36 121.3(2)
C33 C34 C29 121.6(2)
C33 C34 H34 119.2
C29 C34 H34 119.2
C31 C35 H35A 109.5
C31 C35 H35B 109.5
H35A C35 H35B 109.5
C31 C35 H35C 109.5
H35A C35 H35C 109.5
H35B C35 H35C 109.5
C33 C36 H36A 109.5
C33 C36 H36B 109.5
H36A C36 H36B 109.5
C33 C36 H36C 109.5
H36A C36 H36C 109.5
H36B C36 H36C 109.5
C38 C37 C39 110.9(3)
C38 C37 P3 110.37(18)
C39 C37 P3 108.6(2)
C38 C37 H37 109.0
C39 C37 H37 109.0
P3 C37 H37 109.0
C37 C38 H38A 109.5
C37 C38 H38B 109.5
H38A C38 H38B 109.5
C37 C38 H38C 109.5
H38A C38 H38C 109.5
H38B C38 H38C 109.5
C37 C39 H39A 109.5
C37 C39 H39B 109.5
H39A C39 H39B 109.5
C37 C39 H39C 109.5
H39A C39 H39C 109.5
H39B C39 H39C 109.5
O1 C43 C44 105.4(2)
O1 C43 H43A 110.7
C44 C43 H43A 110.7
O1 C43 H43B 110.7
C44 C43 H43B 110.7
H43A C43 H43B 108.8
C45 C44 C43 102.1(2)
C45 C44 H44A 111.4
C43 C44 H44A 111.4
C45 C44 H44B 111.4
C43 C44 H44B 111.4
H44A C44 H44B 109.2
C44 C45 C46 102.5(2)
C44 C45 H45A 111.3
C46 C45 H45A 111.3
C44 C45 H45B 111.3
C46 C45 H45B 111.3
H45A C45 H45B 109.2
O1 C46 C45 104.40(19)
O1 C46 H46A 110.9
C45 C46 H46A 110.9
O1 C46 H46B 110.9
C45 C46 H46B 110.9
H46A C46 H46B 108.9
C1 N1 P1 128.04(16)
C1 N1 Y1 140.84(15)
P1 N1 Y1 91.12(8)
C15 N2 P2 130.56(16)
C15 N2 Y1 142.02(15)
P2 N2 Y1 86.55(8)
C29 N3 P3 124.83(16)
C29 N3 Y1 141.52(15)
P3 N3 Y1 92.44(8)
C43 O1 C46 109.48(17)
C43 O1 Y1 122.68(13)
C46 O1 Y1 127.81(13)
N1 P1 C9 111.16(10)
N1 P1 C12 109.49(11)
C9 P1 C12 102.06(11)
N1 P1 Y1 52.84(6)
C9 P1 Y1 128.09(8)
C12 P1 Y1 129.67(9)
N2 P2 C26 113.76(10)
N2 P2 C23 111.72(10)
C26 P2 C23 103.50(10)
N2 P2 Y1 56.45(7)
C26 P2 Y1 133.51(8)
C23 P2 Y1 122.64(8)
N3 P3 C40A 102.4(2)
N3 P3 C37 112.52(11)
C40A P3 C37 97.7(3)
N3 P3 C40B 111.2(3)
C40A P3 C40B 17.9(2)
C37 P3 C40B 107.1(3)
N3 P3 Y1 52.12(7)
C40A P3 Y1 130.9(2)
C37 P3 Y1 129.47(10)
C40B P3 Y1 123.4(3)
N1 Y1 N3 113.49(7)
N1 Y1 N2 103.79(6)
N3 Y1 N2 123.98(7)
N1 Y1 O1 127.33(6)
N3 Y1 O1 101.25(6)
N2 Y1 O1 86.32(6)
N1 Y1 P2 102.16(5)
N3 Y1 P2 93.46(5)
N2 Y1 P2 37.00(5)
O1 Y1 P2 114.31(4)
N1 Y1 P1 36.03(5)
N3 Y1 P1 132.55(5)
N2 Y1 P1 102.15(5)
O1 Y1 P1 91.37(4)
P2 Y1 P1 122.549(19)
N1 Y1 P3 100.33(5)
N3 Y1 P3 35.45(5)
N2 Y1 P3 154.54(5)
O1 Y1 P3 85.52(4)
P2 Y1 P3 128.904(19)
P1 Y1 P3 102.119(19)
C41A C40A C42A 110.1(7)
C41A C40A P3 109.2(6)
C42A C40A P3 113.4(5)
C41A C40A H40A 108.0
C42A C40A H40A 108.0
P3 C40A H40A 108.0
C40B C42B H42D 109.5
C40B C42B H42E 109.5
H42D C42B H42E 109.5
C40B C42B H42F 109.5
H42D C42B H42F 109.5
H42E C42B H42F 109.5
C40B C41B H41D 109.5
C40B C41B H41E 109.5
H41D C41B H41E 109.5
C40B C41B H41F 109.5
H41D C41B H41F 109.5
H41E C41B H41F 109.5
C42B C40B C41B 111.6(8)
C42B C40B P3 114.4(5)
C41B C40B P3 108.2(8)
C42B C40B H40B 107.4
C41B C40B H40B 107.4
P3 C40B H40B 107.4

loop_
_geom_bond_atom_site_label_1
_geom_bond_atom_site_label_2
_geom_bond_distance
C1 C6 1.396(3)
C1 C2 1.400(3)
C1 N1 1.405(3)
C2 C3 1.394(3)
C2 H2 0.9500
C3 C4 1.385(4)
C3 C7 1.513(4)
C4 C5 1.388(4)
C4 H4 0.9500
C5 C6 1.392(3)
C5 C8 1.508(3)
C6 H6 0.9500
C7 H7A 0.9800
C7 H7B 0.9800
C7 H7C 0.9800
C8 H8A 0.9800
C8 H8B 0.9800
C8 H8C 0.9800
C9 C11 1.523(3)
C9 C10 1.531(3)
C9 P1 1.862(2)
C9 H9 1.0000
C10 H10A 0.9800
C10 H10B 0.9800
C10 H10C 0.9800
C11 H11A 0.9800
C11 H11B 0.9800
C11 H11C 0.9800
C12 C14 1.514(4)
C12 C13 1.516(4)
C12 P1 1.867(2)
C12 H12 1.0000
C13 H13A 0.9800
C13 H13B 0.9800
C13 H13C 0.9800
C14 H14A 0.9800
C14 H14B 0.9800
C14 H14C 0.9800
C15 N2 1.396(3)
C15 C20 1.404(3)
C15 C16 1.408(3)
C16 C17 1.392(3)
C16 H16 0.9500
C17 C18 1.395(3)
C17 C21 1.505(3)
C18 C19 1.384(3)
C18 H18 0.9500
C19 C20 1.392(3)
C19 C22 1.515(3)
C20 H20 0.9500
C21 H21A 0.9800
C21 H21B 0.9800
C21 H21C 0.9800
C22 H22A 0.9800
C22 H22B 0.9800
C22 H22C 0.9800
C23 C25 1.527(3)
C23 C24 1.530(3)
C23 P2 1.855(2)
C23 H23 1.0000
C24 H24A 0.9800
C24 H24B 0.9800
C24 H24C 0.9800
C25 H25A 0.9800
C25 H25B 0.9800
C25 H25C 0.9800
C26 C27 1.526(3)
C26 C28 1.538(3)
C26 P2 1.849(2)
C26 H26 1.0000
C27 H27A 0.9800
C27 H27B 0.9800
C27 H27C 0.9800
C28 H28A 0.9800
C28 H28B 0.9800
C28 H28C 0.9800
C29 C34 1.398(3)
C29 C30 1.405(3)
C29 N3 1.415(3)
C30 C31 1.382(3)
C30 H30 0.9500
C31 C32 1.387(4)
C31 C35 1.514(4)
C32 C33 1.391(4)
C32 H32 0.9500
C33 C34 1.395(3)
C33 C36 1.513(3)
C34 H34 0.9500
C35 H35A 0.9800
C35 H35B 0.9800
C35 H35C 0.9800
C36 H36A 0.9800
C36 H36B 0.9800
C36 H36C 0.9800
C37 C38 1.523(4)
C37 C39 1.533(4)
C37 P3 1.865(3)
C37 H37 1.0000
C38 H38A 0.9800
C38 H38B 0.9800
C38 H38C 0.9800
C39 H39A 0.9800
C39 H39B 0.9800
C39 H39C 0.9800
C43 O1 1.456(3)
C43 C44 1.515(4)
C43 H43A 0.9900
C43 H43B 0.9900
C44 C45 1.508(4)
C44 H44A 0.9900
C44 H44B 0.9900
C45 C46 1.528(3)
C45 H45A 0.9900
C45 H45B 0.9900
C46 O1 1.460(3)
C46 H46A 0.9900
C46 H46B 0.9900
N1 P1 1.6782(19)
N1 Y1 2.2735(18)
N2 P2 1.6733(19)
N2 Y1 2.3173(19)
N3 P3 1.6783(19)
N3 Y1 2.2840(19)
O1 Y1 2.3821(15)
P1 Y1 2.8521(6)
P2 Y1 2.7754(6)
P3 C40A 1.825(8)
P3 C40B 1.945(8)
P3 Y1 2.8912(7)
C42A C40A 1.534(9)
C42A H42A 0.9800
C42A H42B 0.9800
C42A H42C 0.9800
C41A C40A 1.527(15)
C41A H41A 0.9800
C41A H41B 0.9800
C41A H41C 0.9800
C40A H40A 1.0000
C42B C40B 1.517(10)
C42B H42D 0.9800
C42B H42E 0.9800
C42B H42F 0.9800
C41B C40B 1.53(2)
C41B H41D 0.9800
C41B H41E 0.9800
C41B H41F 0.9800
C40B H40B 1.0000

loop_
_geom_torsion_atom_site_label_1
_geom_torsion_atom_site_label_2
_geom_torsion_atom_site_label_3
_geom_torsion_atom_site_label_4
_geom_torsion
C6 C1 C2 C3 0.8(4)
N1 C1 C2 C3 179.7(2)
C1 C2 C3 C4 0.9(4)
C1 C2 C3 C7 -178.6(3)
C2 C3 C4 C5 -1.8(4)
C7 C3 C4 C5 177.7(3)
C3 C4 C5 C6 1.0(4)
C3 C4 C5 C8 179.6(2)
C4 C5 C6 C1 0.7(4)
C8 C5 C6 C1 -177.9(2)
C2 C1 C6 C5 -1.6(3)
N1 C1 C6 C5 179.4(2)
N2 C15 C16 C17 -179.0(2)
C20 C15 C16 C17 -0.6(3)
C15 C16 C17 C18 0.7(3)
C15 C16 C17 C21 -179.0(2)
C16 C17 C18 C19 -0.5(3)
C21 C17 C18 C19 179.2(2)
C17 C18 C19 C20 0.3(3)
C17 C18 C19 C22 -179.1(2)
C18 C19 C20 C15 -0.3(3)
C22 C19 C20 C15 179.1(2)
N2 C15 C20 C19 178.7(2)
C16 C15 C20 C19 0.4(3)
C34 C29 C30 C31 1.1(4)
N3 C29 C30 C31 -179.1(2)
C29 C30 C31 C32 -0.5(4)
C29 C30 C31 C35 -179.1(3)
C30 C31 C32 C33 -0.4(4)
C35 C31 C32 C33 178.2(3)
C31 C32 C33 C34 0.5(4)
C31 C32 C33 C36 -178.2(2)
C32 C33 C34 C29 0.1(4)
C36 C33 C34 C29 178.9(2)
C30 C29 C34 C33 -0.9(3)
N3 C29 C34 C33 179.3(2)
O1 C43 C44 C45 32.7(3)
C43 C44 C45 C46 -39.9(3)
C44 C45 C46 O1 33.0(3)
C6 C1 N1 P1 -171.67(17)
C2 C1 N1 P1 9.4(3)
C6 C1 N1 Y1 8.3(4)
C2 C1 N1 Y1 -170.65(18)
C20 C15 N2 P2 0.2(3)
C16 C15 N2 P2 178.48(15)
C20 C15 N2 Y1 -165.06(17)
C16 C15 N2 Y1 13.2(3)
C34 C29 N3 P3 -48.7(3)
C30 C29 N3 P3 131.5(2)
C34 C29 N3 Y1 147.9(2)
C30 C29 N3 Y1 -31.9(4)
C44 C43 O1 C46 -12.3(3)
C44 C43 O1 Y1 169.45(15)
C45 C46 O1 C43 -12.9(3)
C45 C46 O1 Y1 165.22(15)
C1 N1 P1 C9 -57.6(2)
Y1 N1 P1 C9 122.45(9)
C1 N1 P1 C12 54.4(2)
Y1 N1 P1 C12 -125.55(10)
C1 N1 P1 Y1 180.0(2)
C11 C9 P1 N1 -31.76(19)
C10 C9 P1 N1 -153.86(16)
C11 C9 P1 C12 -148.40(17)
C10 C9 P1 C12 89.50(19)
C11 C9 P1 Y1 26.9(2)
C10 C9 P1 Y1 -95.16(17)
C14 C12 P1 N1 42.8(2)
C13 C12 P1 N1 166.7(2)
C14 C12 P1 C9 160.7(2)
C13 C12 P1 C9 -75.4(2)
C14 C12 P1 Y1 -14.5(3)
C13 C12 P1 Y1 109.3(2)
C15 N2 P2 C26 -43.3(2)
Y1 N2 P2 C26 127.65(9)
C15 N2 P2 C23 73.4(2)
Y1 N2 P2 C23 -115.62(9)
C15 N2 P2 Y1 -171.0(2)
C27 C26 P2 N2 -44.6(2)
C28 C26 P2 N2 -166.80(15)
C27 C26 P2 C23 -165.99(17)
C28 C26 P2 C23 71.76(18)
C27 C26 P2 Y1 20.9(2)
C28 C26 P2 Y1 -101.30(17)
C25 C23 P2 N2 -71.4(2)
C24 C23 P2 N2 55.8(2)
C25 C23 P2 C26 51.4(2)
C24 C23 P2 C26 178.62(18)
C25 C23 P2 Y1 -134.53(17)
C24 C23 P2 Y1 -7.4(2)
C29 N3 P3 C40A -37.0(3)
Y1 N3 P3 C40A 132.8(2)
C29 N3 P3 C37 66.9(2)
Y1 N3 P3 C37 -123.32(11)
C29 N3 P3 C40B -53.2(3)
Y1 N3 P3 C40B 116.5(3)
C29 N3 P3 Y1 -169.8(2)
C38 C37 P3 N3 44.2(2)
C39 C37 P3 N3 166.0(2)
C38 C37 P3 C40A 151.0(3)
C39 C37 P3 C40A -87.2(3)
C38 C37 P3 C40B 166.6(3)
C39 C37 P3 C40B -71.5(4)
C38 C37 P3 Y1 -14.5(2)
C39 C37 P3 Y1 107.3(2)
C1 N1 Y1 N3 -49.0(2)
P1 N1 Y1 N3 130.99(8)
C1 N1 Y1 N2 88.2(2)
P1 N1 Y1 N2 -91.77(8)
C1 N1 Y1 O1 -175.8(2)
P1 N1 Y1 O1 4.20(11)
C1 N1 Y1 P2 50.3(2)
P1 N1 Y1 P2 -129.75(6)
C1 N1 Y1 P1 -180.0(3)
C1 N1 Y1 P3 -83.5(2)
P1 N1 Y1 P3 96.44(7)
C29 N3 Y1 N1 92.3(3)
P3 N3 Y1 N1 -74.14(9)
C29 N3 Y1 N2 -35.0(3)
P3 N3 Y1 N2 158.54(7)
C29 N3 Y1 O1 -128.2(2)
P3 N3 Y1 O1 65.38(9)
C29 N3 Y1 P2 -12.6(2)
P3 N3 Y1 P2 -178.99(7)
C29 N3 Y1 P1 129.4(2)
P3 N3 Y1 P1 -37.07(11)
C29 N3 Y1 P3 166.4(3)
C15 N2 Y1 N1 76.9(2)
P2 N2 Y1 N1 -91.99(8)
C15 N2 Y1 N3 -151.8(2)
P2 N2 Y1 N3 39.34(10)
C15 N2 Y1 O1 -50.7(2)
P2 N2 Y1 O1 140.43(7)
C15 N2 Y1 P2 168.9(3)
C15 N2 Y1 P1 39.9(2)
P2 N2 Y1 P1 -128.96(6)
C15 N2 Y1 P3 -122.2(2)
P2 N2 Y1 P3 68.92(13)
C43 O1 Y1 N1 33.91(19)
C46 O1 Y1 N1 -144.00(17)
C43 O1 Y1 N3 -97.59(17)
C46 O1 Y1 N3 84.49(18)
C43 O1 Y1 N2 138.47(17)
C46 O1 Y1 N2 -39.44(17)
C43 O1 Y1 P2 163.35(15)
C46 O1 Y1 P2 -14.56(18)
C43 O1 Y1 P1 36.38(16)
C46 O1 Y1 P1 -141.53(17)
C43 O1 Y1 P3 -65.67(16)
C46 O1 Y1 P3 116.42(17)
N2 P2 Y1 N1 96.85(9)
C26 P2 Y1 N1 4.73(12)
C23 P2 Y1 N1 -167.25(11)
N2 P2 Y1 N3 -148.23(9)
C26 P2 Y1 N3 119.66(12)
C23 P2 Y1 N3 -52.33(11)
C26 P2 Y1 N2 -92.12(13)
C23 P2 Y1 N2 95.90(12)
N2 P2 Y1 O1 -44.24(8)
C26 P2 Y1 O1 -136.36(12)
C23 P2 Y1 O1 51.66(11)
N2 P2 Y1 P1 64.39(7)
C26 P2 Y1 P1 -27.72(12)
C23 P2 Y1 P1 160.29(9)
N2 P2 Y1 P3 -148.98(7)
C26 P2 Y1 P3 118.91(11)
C23 P2 Y1 P3 -53.08(10)
C9 P1 Y1 N1 -88.93(13)
C12 P1 Y1 N1 85.14(14)
N1 P1 Y1 N3 -70.00(11)
C9 P1 Y1 N3 -158.93(12)
C12 P1 Y1 N3 15.15(13)
N1 P1 Y1 N2 96.81(9)
C9 P1 Y1 N2 7.88(11)
C12 P1 Y1 N2 -178.05(12)
N1 P1 Y1 O1 -176.66(9)
C9 P1 Y1 O1 94.41(11)
C12 P1 Y1 O1 -91.51(12)
N1 P1 Y1 P2 63.09(8)
C9 P1 Y1 P2 -25.85(10)
C12 P1 Y1 P2 148.23(11)
N1 P1 Y1 P3 -90.95(8)
C9 P1 Y1 P3 -179.88(10)
C12 P1 Y1 P3 -5.80(12)
N3 P3 Y1 N1 116.26(10)
C40A P3 Y1 N1 44.7(3)
C37 P3 Y1 N1 -154.42(12)
C40B P3 Y1 N1 24.2(3)
C40A P3 Y1 N3 -71.6(3)
C37 P3 Y1 N3 89.32(14)
C40B P3 Y1 N3 -92.0(3)
N3 P3 Y1 N2 -44.89(14)
C40A P3 Y1 N2 -116.5(3)
C37 P3 Y1 N2 44.42(16)
C40B P3 Y1 N2 -136.9(3)
N3 P3 Y1 O1 -116.58(9)
C40A P3 Y1 O1 171.8(3)
C37 P3 Y1 O1 -27.26(12)
C40B P3 Y1 O1 151.4(3)
N3 P3 Y1 P2 1.29(9)
C40A P3 Y1 P2 -70.3(3)
C37 P3 Y1 P2 90.61(11)
C40B P3 Y1 P2 -90.7(3)
N3 P3 Y1 P1 152.98(9)
C40A P3 Y1 P1 81.4(3)
C37 P3 Y1 P1 -117.70(11)
C40B P3 Y1 P1 60.9(3)
N3 P3 C40A C41A -57.5(5)
C37 P3 C40A C41A -172.7(5)
C40B P3 C40A C41A 64.2(15)
Y1 P3 C40A C41A -7.4(6)
N3 P3 C40A C42A 179.3(4)
C37 P3 C40A C42A 64.1(5)
C40B P3 C40A C42A -59.0(14)
Y1 P3 C40A C42A -130.6(4)
N3 P3 C40B C42B 84.1(6)
C40A P3 C40B C42B 21.0(11)
C37 P3 C40B C42B -39.3(6)
Y1 P3 C40B C42B 141.8(5)
N3 P3 C40B C41B -41.0(6)
C40A P3 C40B C41B -104.1(17)
C37 P3 C40B C41B -164.4(5)
Y1 P3 C40B C41B 16.7(7)

loop_
_platon_squeeze_void_nr
_platon_squeeze_void_average_x
_platon_squeeze_void_average_y
_platon_squeeze_void_average_z
_platon_squeeze_void_volume
_platon_squeeze_void_count_electrons
_platon_squeeze_void_content
1 0.000 0.000 0.000 279 64 ' '
2 0.500 0.500 0.500 279 66 ' '
